data_1555492
loop_
_publ_author_name
'Zhang, Lin-Bao'
'Zhang, Shou-Kun'
'Wei, Donghui'
'Zhu, Xinju'
'Hao, Xin-Qi'
'Su, Jian-Hang'
'Niu, Jun-Long'
'Song, Mao-Ping'

_publ_section_title
;
 Cobalt(II)-Catalyzed C-H Amination of Arenes with Simple Alkylamines.
;
_journal_issue 6
_journal_name_full 'Organic letters'
_journal_page_first 1318
_journal_page_last 1321
_journal_paper_doi 10.1021/acs.orglett.6b00241
_journal_volume 18
_journal_year 2016
_chemical_formula_moiety 'C16 H17 N3 O3'
_chemical_formula_sum 'C16 H17 N3 O3'
_chemical_formula_weight 299.32
_space_group_crystal_system triclinic
_space_group_IT_number 2
_space_group_name_Hall '-P 1'
_space_group_name_H-M_alt 'P -1'
_atom_sites_solution_hydrogens geom
_atom_sites_solution_primary iterative
_audit_creation_date 2015-09-16
_audit_creation_method
;
Olex2 1.2
(compiled 2015.01.26 svn.r3150 for OlexSys, GUI svn.r4998)
;
_cell_angle_alpha 94.755(5)
_cell_angle_beta 97.921(6)
_cell_angle_gamma 102.375(5)
_cell_formula_units_Z 4
_cell_length_a 8.6512(6)
_cell_length_b 13.1178(7)
_cell_length_c 13.2085(9)
_cell_measurement_reflns_used 3704
_cell_measurement_temperature 291(2)
_cell_measurement_theta_max 71.8050
_cell_measurement_theta_min 5.1260
_cell_volume 1440.34(17)
_computing_cell_refinement
;
CrysAlisPro, Agilent Technologies,
Version 1.171.36.32 (release 02-08-2013 CrysAlis171 .NET)
(compiled Aug  2 2013,16:46:58)
;
_computing_data_collection
;
CrysAlisPro, Agilent Technologies,
Version 1.171.36.32 (release 02-08-2013 CrysAlis171 .NET)
(compiled Aug  2 2013,16:46:58)
;
_computing_data_reduction
;
CrysAlisPro, Agilent Technologies,
Version 1.171.36.32 (release 02-08-2013 CrysAlis171 .NET)
(compiled Aug  2 2013,16:46:58)
;
_computing_molecular_graphics 'Olex2 (Dolomanov et al., 2009)'
_computing_publication_material 'Olex2 (Dolomanov et al., 2009)'
_computing_structure_refinement 'ShelXL (Sheldrick, 2008)'
_computing_structure_solution
;
Superflip (Palatinus & Chapuis, 2007;Palatinus & van der Lee, 2008;
Palatinus et al., 2012)
;
_diffrn_ambient_temperature 291.15
_diffrn_detector_area_resol_mean 16.2312
_diffrn_measured_fraction_theta_full 0.999
_diffrn_measured_fraction_theta_max 0.999
_diffrn_measurement_details
;
#__ type_ start__ end____ width___ exp.time_
  1 omega  -64.00  -32.00   1.0000    1.0000
omega____ theta____ kappa____ phi______ frames
    -        0.0000  178.0000   30.0000 32

#__ type_ start__ end____ width___ exp.time_
  2 omega   12.00   42.00   1.0000    1.0000
omega____ theta____ kappa____ phi______ frames
    -        0.0000  -99.0000   60.0000 30

#__ type_ start__ end____ width___ exp.time_
  3 omega  -74.00  -43.00   1.0000    1.0000
omega____ theta____ kappa____ phi______ frames
    -        0.0000  178.0000 -180.0000 31

#__ type_ start__ end____ width___ exp.time_
  4 omega  -24.00    3.00   1.0000    1.0000
omega____ theta____ kappa____ phi______ frames
    -        0.0000   77.0000  -90.0000 27

#__ type_ start__ end____ width___ exp.time_
  5 omega   25.00   69.00   1.0000    1.0000
omega____ theta____ kappa____ phi______ frames
    -        0.0000   77.0000  -90.0000 44

#__ type_ start__ end____ width___ exp.time_
  6 omega   89.00  122.00   1.0000    1.3000
omega____ theta____ kappa____ phi______ frames
    -       56.0000   57.0000  -30.0000 33

#__ type_ start__ end____ width___ exp.time_
  7 omega  -12.00   65.00   1.0000    1.3000
omega____ theta____ kappa____ phi______ frames
    -       56.0000  -57.0000  120.0000 77

#__ type_ start__ end____ width___ exp.time_
  8 omega   96.00  124.00   1.0000    1.3000
omega____ theta____ kappa____ phi______ frames
    -       56.0000   57.0000    0.0000 28

#__ type_ start__ end____ width___ exp.time_
  9 omega  -13.00   65.00   1.0000    1.3000
omega____ theta____ kappa____ phi______ frames
    -       56.0000  -57.0000 -150.0000 78

#__ type_ start__ end____ width___ exp.time_
 10 omega   21.00   70.00   1.0000    1.3000
omega____ theta____ kappa____ phi______ frames
    -       56.0000  -57.0000  -30.0000 49

#__ type_ start__ end____ width___ exp.time_
 11 omega   39.00   65.00   1.0000    1.3000
omega____ theta____ kappa____ phi______ frames
    -       56.0000   57.0000  -30.0000 26

#__ type_ start__ end____ width___ exp.time_
 12 omega   36.00   73.00   1.0000    1.3000
omega____ theta____ kappa____ phi______ frames
    -       56.0000   57.0000    0.0000 37

#__ type_ start__ end____ width___ exp.time_
 13 omega   23.00  113.00   1.0000    1.3000
omega____ theta____ kappa____ phi______ frames
    -       56.0000 -125.0000  150.0000 90

#__ type_ start__ end____ width___ exp.time_
 14 omega   66.00  103.00   1.0000    1.3000
omega____ theta____ kappa____ phi______ frames
    -       56.0000   57.0000   60.0000 37

#__ type_ start__ end____ width___ exp.time_
 15 omega   79.00  125.00   1.0000    1.3000
omega____ theta____ kappa____ phi______ frames
    -       56.0000   57.0000  -90.0000 46

#__ type_ start__ end____ width___ exp.time_
 16 omega   58.00  108.00   1.0000    2.0000
omega____ theta____ kappa____ phi______ frames
    -      112.0000  -94.0000    0.0000 50

#__ type_ start__ end____ width___ exp.time_
 17 omega   90.00  115.00   1.0000    2.0000
omega____ theta____ kappa____ phi______ frames
    -      112.0000   45.0000   90.0000 25

#__ type_ start__ end____ width___ exp.time_
 18 omega   41.00   97.00   1.0000    2.0000
omega____ theta____ kappa____ phi______ frames
    -      112.0000  -45.0000  -30.0000 56

#__ type_ start__ end____ width___ exp.time_
 19 omega  114.00  165.00   1.0000    2.0000
omega____ theta____ kappa____ phi______ frames
    -      112.0000   61.0000   60.0000 51

#__ type_ start__ end____ width___ exp.time_
 20 omega   52.00   77.00   1.0000    2.0000
omega____ theta____ kappa____ phi______ frames
    -      112.0000  -30.0000  150.0000 25

#__ type_ start__ end____ width___ exp.time_
 21 omega   40.00  103.00   1.0000    2.0000
omega____ theta____ kappa____ phi______ frames
    -      112.0000  -94.0000  150.0000 63

#__ type_ start__ end____ width___ exp.time_
 22 omega   53.00   89.00   1.0000    2.0000
omega____ theta____ kappa____ phi______ frames
    -      112.0000  -94.0000   90.0000 36

#__ type_ start__ end____ width___ exp.time_
 23 omega   44.00   90.00   1.0000    2.0000
omega____ theta____ kappa____ phi______ frames
    -      112.0000  -30.0000   30.0000 46

#__ type_ start__ end____ width___ exp.time_
 24 omega   61.00  133.00   1.0000    2.0000
omega____ theta____ kappa____ phi______ frames
    -      112.0000  -61.0000 -180.0000 72

#__ type_ start__ end____ width___ exp.time_
 25 omega   88.00  114.00   1.0000    2.0000
omega____ theta____ kappa____ phi______ frames
    -      112.0000 -111.0000 -180.0000 26

#__ type_ start__ end____ width___ exp.time_
 26 omega   44.00   98.00   1.0000    2.0000
omega____ theta____ kappa____ phi______ frames
    -      112.0000  -45.0000  -90.0000 54

#__ type_ start__ end____ width___ exp.time_
 27 omega   59.00   87.00   1.0000    2.0000
omega____ theta____ kappa____ phi______ frames
    -      112.0000  -30.0000   60.0000 28

#__ type_ start__ end____ width___ exp.time_
 28 omega   47.00   74.00   1.0000    2.0000
omega____ theta____ kappa____ phi______ frames
    -      112.0000  -30.0000 -180.0000 27

#__ type_ start__ end____ width___ exp.time_
 29 omega  127.00  169.00   1.0000    2.0000
omega____ theta____ kappa____ phi______ frames
    -      112.0000   45.0000   90.0000 42

#__ type_ start__ end____ width___ exp.time_
 30 omega  116.00  165.00   1.0000    2.0000
omega____ theta____ kappa____ phi______ frames
    -      112.0000  111.0000 -180.0000 49

#__ type_ start__ end____ width___ exp.time_
 31 omega   42.00   97.00   1.0000    2.0000
omega____ theta____ kappa____ phi______ frames
    -      112.0000  -45.0000  120.0000 55

#__ type_ start__ end____ width___ exp.time_
 32 omega   67.00  108.00   1.0000    2.0000
omega____ theta____ kappa____ phi______ frames
    -      112.0000  -94.0000  -90.0000 41

#__ type_ start__ end____ width___ exp.time_
 33 omega   73.00  178.00   1.0000    2.0000
omega____ theta____ kappa____ phi______ frames
    -      112.0000    0.0000 -150.0000 105

#__ type_ start__ end____ width___ exp.time_
 34 omega   -4.00   42.00   1.0000    1.0000
omega____ theta____ kappa____ phi______ frames
    -        0.0000  -99.0000   90.0000 46

#__ type_ start__ end____ width___ exp.time_
 35 omega  -69.00   21.00   1.0000    1.0000
omega____ theta____ kappa____ phi______ frames
    -        0.0000  -57.0000   60.0000 90

#__ type_ start__ end____ width___ exp.time_
 36 omega  -69.00   21.00   1.0000    1.0000
omega____ theta____ kappa____ phi______ frames
    -        0.0000  -57.0000  150.0000 90

#__ type_ start__ end____ width___ exp.time_
 37 omega   35.00   89.00   1.0000    1.3000
omega____ theta____ kappa____ phi______ frames
    -       56.0000   57.0000 -120.0000 54

#__ type_ start__ end____ width___ exp.time_
 38 omega   35.00  125.00   1.0000    1.3000
omega____ theta____ kappa____ phi______ frames
    -       56.0000   57.0000  150.0000 90
;
_diffrn_measurement_device_type 'Xcalibur, Eos, Gemini'
_diffrn_measurement_method '\w scans'
_diffrn_orient_matrix_UB_11 -0.0851768000
_diffrn_orient_matrix_UB_12 0.0314657000
_diffrn_orient_matrix_UB_13 0.0886691000
_diffrn_orient_matrix_UB_21 0.1545705000
_diffrn_orient_matrix_UB_22 0.0094536000
_diffrn_orient_matrix_UB_23 0.0770866000
_diffrn_orient_matrix_UB_31 0.0543613000
_diffrn_orient_matrix_UB_32 0.1165068000
_diffrn_orient_matrix_UB_33 -0.0158869000
_diffrn_radiation_monochromator graphite
_diffrn_radiation_type CuK\a
_diffrn_radiation_wavelength 1.54184
_diffrn_reflns_av_R_equivalents 0.0201
_diffrn_reflns_av_unetI/netI 0.0307
_diffrn_reflns_Laue_measured_fraction_full 0.999
_diffrn_reflns_Laue_measured_fraction_max 0.999
_diffrn_reflns_limit_h_max 10
_diffrn_reflns_limit_h_min -10
_diffrn_reflns_limit_k_max 15
_diffrn_reflns_limit_k_min -11
_diffrn_reflns_limit_l_max 15
_diffrn_reflns_limit_l_min -15
_diffrn_reflns_number 10373
_diffrn_reflns_point_group_measured_fraction_full 0.999
_diffrn_reflns_point_group_measured_fraction_max 0.999
_diffrn_reflns_theta_full 67.088
_diffrn_reflns_theta_max 67.088
_diffrn_reflns_theta_min 3.401
_diffrn_source 'Enhance (Cu) X-ray Source'
_exptl_absorpt_coefficient_mu 0.800
_exptl_absorpt_correction_T_max 1.00000
_exptl_absorpt_correction_T_min 0.90510
_exptl_absorpt_correction_type multi-scan
_exptl_absorpt_process_details
;
CrysAlisPro, Agilent Technologies,
Version 1.171.36.32 (release 02-08-2013 CrysAlis171 .NET)
(compiled Aug  2 2013,16:46:58)
Empirical absorption correction using spherical harmonics,
 implemented in SCALE3 ABSPACK scaling algorithm.
;
_exptl_crystal_density_diffrn 1.380
_exptl_crystal_description prismatic
_exptl_crystal_F_000 632
_exptl_crystal_size_max 0.2
_exptl_crystal_size_mid 0.18
_exptl_crystal_size_min 0.15
_refine_diff_density_max 0.188
_refine_diff_density_min -0.215
_refine_diff_density_rms 0.035
_refine_ls_extinction_coef 0.0065(4)
_refine_ls_extinction_expression Fc^*^=kFc[1+0.001xFc^2^\l^3^/sin(2\q)]^-1/4^
_refine_ls_extinction_method 'SHELXL-2014/7 (Sheldrick 2014'
_refine_ls_goodness_of_fit_ref 1.030
_refine_ls_hydrogen_treatment constr
_refine_ls_matrix_type full
_refine_ls_number_parameters 398
_refine_ls_number_reflns 5144
_refine_ls_number_restraints 0
_refine_ls_restrained_S_all 1.030
_refine_ls_R_factor_all 0.0540
_refine_ls_R_factor_gt 0.0417
_refine_ls_shift/su_max 0.000
_refine_ls_shift/su_mean 0.000
_refine_ls_structure_factor_coef Fsqd
_refine_ls_weighting_details 'w=1/[\s^2^(Fo^2^)+(0.0637P)^2^+0.1349P] where P=(Fo^2^+2Fc^2^)/3'
_refine_ls_weighting_scheme calc
_refine_ls_wR_factor_gt 0.1134
_refine_ls_wR_factor_ref 0.1241
_reflns_Friedel_coverage 0.000
_reflns_number_gt 4055
_reflns_number_total 5144
_reflns_threshold_expression 'I > 2\s(I)'
_cod_data_source_file ol6b00241_si_002.cif
_cod_data_source_block 3aa
_cod_original_cell_volume 1440.35(16)
_cod_database_code 1555492
_chemical_oxdiff_formula C20H20N4O4
_shelx_space_group_comment
;
The symmetry employed for this shelxl refinement is uniquely defined
by the following loop, which should always be used as a source of
symmetry information in preference to the above space-group names.
They are only intended as comments.
;
_shelx_estimated_absorpt_t_max 0.889
_shelx_estimated_absorpt_t_min 0.856
_reflns_odcompleteness_completeness 99.98
_reflns_odcompleteness_iscentric 1
_reflns_odcompleteness_theta 66.97
_olex2_refinement_description
;
1. Fixed Uiso
 At 1.2 times of:
  All C(H) groups, All C(H,H) groups, All N(H) groups
2.a Secondary CH2 refined with riding coordinates:
 C13(H13C,H13D), C14(H14C,H14D), C15(H15C,H15D), C16(H16C,H16D), C13'(H13A,
 H13B), C14'(H14A,H14B), C15'(H15A,H15B), C16'(H16A,H16B)
2.b Aromatic/amide H refined with riding coordinates:
 C2(H2), C3(H3), C4(H4), C5(H5), C9(H9), C10(H10), C11(H11), C12(H12), N1(H1),
 C2'(H2'), C3'(H3'), C4'(H4'), C5'(H5'), C9'(H9'), C10'(H10'), C11'(H11'),
 C12'(H12'), N1'(H1')
;
_shelx_shelxl_version_number 2014/7
_olex2_submission_special_instructions 'No special instructions were received'

loop_
_space_group_symop_operation_xyz
'x, y, z'
'-x, -y, -z'

loop_
_atom_site_label
_atom_site_type_symbol
_atom_site_fract_x
_atom_site_fract_y
_atom_site_fract_z
_atom_site_U_iso_or_equiv
_atom_site_adp_type
_atom_site_occupancy
_atom_site_site_symmetry_order
_atom_site_calc_flag
_atom_site_refinement_flags_posn
C1 C 0.82669(19) 0.45962(12) 0.30269(12) 0.0423(4) Uani 1 1 d .
C2 C 0.8984(2) 0.37475(14) 0.31004(15) 0.0544(5) Uani 1 1 d .
H2 H 0.9427 0.3514 0.2548 0.065 Uiso 1 1 calc R
C3 C 0.9051(3) 0.32424(16) 0.39795(16) 0.0608(5) Uani 1 1 d .
H3 H 0.9529 0.2672 0.4011 0.073 Uiso 1 1 calc R
C4 C 0.8411(2) 0.35837(16) 0.48066(15) 0.0602(5) Uani 1 1 d .
H4 H 0.8459 0.3248 0.5400 0.072 Uiso 1 1 calc R
C5 C 0.7699(2) 0.44244(15) 0.47514(14) 0.0542(5) Uani 1 1 d .
H5 H 0.7278 0.4657 0.5315 0.065 Uiso 1 1 calc R
C6 C 0.7594(2) 0.49353(13) 0.38698(13) 0.0449(4) Uani 1 1 d .
C7 C 0.6708(2) 0.58024(14) 0.39154(12) 0.0480(4) Uani 1 1 d .
C8 C 0.51061(19) 0.67680(13) 0.28458(12) 0.0418(4) Uani 1 1 d .
C9 C 0.4611(2) 0.73841(14) 0.35799(13) 0.0495(4) Uani 1 1 d .
H9 H 0.4863 0.7312 0.4274 0.059 Uiso 1 1 calc R
C10 C 0.3744(2) 0.81048(15) 0.32824(15) 0.0558(5) Uani 1 1 d .
H10 H 0.3415 0.8524 0.3775 0.067 Uiso 1 1 calc R
C11 C 0.3364(2) 0.82035(15) 0.22537(15) 0.0533(4) Uani 1 1 d .
H11 H 0.2787 0.8693 0.2048 0.064 Uiso 1 1 calc R
C12 C 0.3841(2) 0.75775(15) 0.15398(14) 0.0520(4) Uani 1 1 d .
H12 H 0.3574 0.7639 0.0845 0.062 Uiso 1 1 calc R
C13 C 0.9417(2) 0.61291(13) 0.22465(13) 0.0495(4) Uani 1 1 d .
H13C H 1.0486 0.5997 0.2312 0.059 Uiso 1 1 calc R
H13D H 0.9343 0.6553 0.2867 0.059 Uiso 1 1 calc R
C14 C 0.9130(2) 0.67141(13) 0.13243(14) 0.0521(4) Uani 1 1 d .
H14C H 0.8096 0.6895 0.1296 0.063 Uiso 1 1 calc R
H14D H 0.9947 0.7362 0.1400 0.063 Uiso 1 1 calc R
C15 C 0.8322(2) 0.45117(13) 0.11667(13) 0.0474(4) Uani 1 1 d .
H15C H 0.7536 0.3848 0.1070 0.057 Uiso 1 1 calc R
H15D H 0.9379 0.4365 0.1200 0.057 Uiso 1 1 calc R
C16 C 0.8010(2) 0.51310(14) 0.02812(13) 0.0512(4) Uani 1 1 d .
H16C H 0.8046 0.4721 -0.0358 0.061 Uiso 1 1 calc R
H16D H 0.6947 0.5267 0.0248 0.061 Uiso 1 1 calc R
N1 N 0.60136(17) 0.60315(11) 0.30006(10) 0.0468(3) Uani 1 1 d .
H1 H 0.6156 0.5678 0.2457 0.056 Uiso 1 1 calc R
N2 N 0.46952(16) 0.68678(12) 0.18236(10) 0.0457(3) Uani 1 1 d .
N3 N 0.82194(16) 0.51246(10) 0.21241(10) 0.0410(3) Uani 1 1 d .
O1 O 0.6591(2) 0.62516(13) 0.47336(10) 0.0795(5) Uani 1 1 d .
O2 O 0.51639(17) 0.62779(11) 0.11358(9) 0.0630(4) Uani 1 1 d .
O3 O 0.91641(16) 0.61023(10) 0.03905(10) 0.0556(3) Uani 1 1 d .
C1' C 0.1779(2) 1.00793(13) 0.73204(13) 0.0456(4) Uani 1 1 d .
C2' C 0.0740(2) 1.07446(16) 0.71615(16) 0.0614(5) Uani 1 1 d .
H2' H 0.0128 1.0869 0.7665 0.074 Uiso 1 1 calc R
C3' C 0.0594(3) 1.12238(16) 0.62763(17) 0.0678(6) Uani 1 1 d .
H3' H -0.0114 1.1663 0.6185 0.081 Uiso 1 1 calc R
C4' C 0.1500(3) 1.10529(15) 0.55227(17) 0.0634(5) Uani 1 1 d .
H4' H 0.1421 1.1386 0.4930 0.076 Uiso 1 1 calc R
C5' C 0.2519(2) 1.03849(15) 0.56581(15) 0.0555(5) Uani 1 1 d .
H5' H 0.3115 1.0263 0.5145 0.067 Uiso 1 1 calc R
C6' C 0.2680(2) 0.98841(13) 0.65468(13) 0.0437(4) Uani 1 1 d .
C7' C 0.3824(2) 0.91645(14) 0.65557(13) 0.0473(4) Uani 1 1 d .
C8' C 0.50077(19) 0.79626(13) 0.75639(12) 0.0406(4) Uani 1 1 d .
C9' C 0.5821(2) 0.75341(15) 0.68679(13) 0.0507(4) Uani 1 1 d .
H9' H 0.5812 0.7755 0.6217 0.061 Uiso 1 1 calc R
C10' C 0.6640(2) 0.67834(16) 0.71375(14) 0.0566(5) Uani 1 1 d .
H10' H 0.7181 0.6493 0.6668 0.068 Uiso 1 1 calc R
C11' C 0.6659(2) 0.64616(16) 0.81038(14) 0.0560(5) Uani 1 1 d .
H11' H 0.7212 0.5954 0.8291 0.067 Uiso 1 1 calc R
C12' C 0.5859(2) 0.68921(15) 0.87871(14) 0.0526(4) Uani 1 1 d .
H12' H 0.5874 0.6677 0.9441 0.063 Uiso 1 1 calc R
C13' C 0.2471(2) 1.03922(14) 0.91844(13) 0.0500(4) Uani 1 1 d .
H13A H 0.1688 1.0815 0.9242 0.060 Uiso 1 1 calc R
H13B H 0.3480 1.0854 0.9117 0.060 Uiso 1 1 calc R
C14' C 0.2684(2) 0.98405(14) 1.01357(14) 0.0530(4) Uani 1 1 d .
H14A H 0.3513 0.9452 1.0090 0.064 Uiso 1 1 calc R
H14B H 0.3034 1.0360 1.0736 0.064 Uiso 1 1 calc R
C15' C 0.0412(2) 0.88994(14) 0.84044(14) 0.0518(4) Uani 1 1 d .
H15A H 0.0042 0.8367 0.7816 0.062 Uiso 1 1 calc R
H15B H -0.0403 0.9299 0.8452 0.062 Uiso 1 1 calc R
C16' C 0.0677(2) 0.83814(15) 0.93724(15) 0.0561(5) Uani 1 1 d .
H16A H -0.0323 0.7922 0.9461 0.067 Uiso 1 1 calc R
H16B H 0.1452 0.7954 0.9304 0.067 Uiso 1 1 calc R
N1' N 0.40961(16) 0.86989(11) 0.74257(10) 0.0433(3) Uani 1 1 d .
H1' H 0.3658 0.8881 0.7937 0.052 Uiso 1 1 calc R
N2' N 0.50442(16) 0.76286(11) 0.85210(10) 0.0421(3) Uani 1 1 d .
N3' N 0.19220(16) 0.96033(11) 0.82663(11) 0.0430(3) Uani 1 1 d .
O1' O 0.4454(2) 0.90128(13) 0.58087(11) 0.0799(5) Uani 1 1 d .
O2' O 0.42525(15) 0.80206(10) 0.91732(9) 0.0540(3) Uani 1 1 d .
O3' O 0.12421(15) 0.91374(10) 1.02586(9) 0.0552(3) Uani 1 1 d .

loop_
_atom_site_aniso_label
_atom_site_aniso_U_11
_atom_site_aniso_U_22
_atom_site_aniso_U_33
_atom_site_aniso_U_23
_atom_site_aniso_U_13
_atom_site_aniso_U_12
C1 0.0437(9) 0.0404(8) 0.0418(9) 0.0064(7) 0.0069(7) 0.0070(7)
C2 0.0638(12) 0.0508(10) 0.0535(11) 0.0092(8) 0.0132(9) 0.0201(9)
C3 0.0703(13) 0.0546(11) 0.0633(12) 0.0176(9) 0.0082(10) 0.0245(10)
C4 0.0654(12) 0.0633(12) 0.0543(11) 0.0249(10) 0.0064(9) 0.0151(10)
C5 0.0587(11) 0.0626(11) 0.0436(10) 0.0146(8) 0.0111(8) 0.0140(9)
C6 0.0477(9) 0.0468(9) 0.0402(9) 0.0083(7) 0.0077(7) 0.0092(7)
C7 0.0570(10) 0.0567(10) 0.0346(8) 0.0079(7) 0.0136(7) 0.0177(8)
C8 0.0405(8) 0.0474(9) 0.0369(8) 0.0037(7) 0.0082(7) 0.0084(7)
C9 0.0536(10) 0.0587(11) 0.0396(9) 0.0047(8) 0.0137(8) 0.0164(8)
C10 0.0564(11) 0.0611(11) 0.0549(11) 0.0018(9) 0.0182(9) 0.0205(9)
C11 0.0491(10) 0.0567(11) 0.0601(11) 0.0131(9) 0.0129(8) 0.0198(8)
C12 0.0480(10) 0.0642(11) 0.0466(10) 0.0128(8) 0.0064(8) 0.0171(9)
C13 0.0538(10) 0.0430(9) 0.0486(10) 0.0048(7) 0.0087(8) 0.0041(8)
C14 0.0601(11) 0.0406(9) 0.0550(11) 0.0081(8) 0.0145(9) 0.0057(8)
C15 0.0574(10) 0.0416(9) 0.0458(9) 0.0031(7) 0.0183(8) 0.0112(8)
C16 0.0638(11) 0.0503(10) 0.0416(9) 0.0016(7) 0.0160(8) 0.0145(9)
N1 0.0557(9) 0.0529(8) 0.0351(7) 0.0011(6) 0.0088(6) 0.0201(7)
N2 0.0440(8) 0.0556(8) 0.0385(7) 0.0038(6) 0.0079(6) 0.0131(6)
N3 0.0488(8) 0.0377(7) 0.0376(7) 0.0042(6) 0.0117(6) 0.0091(6)
O1 0.1200(13) 0.1024(12) 0.0369(7) 0.0089(7) 0.0180(8) 0.0670(11)
O2 0.0756(9) 0.0836(10) 0.0375(7) -0.0022(6) 0.0081(6) 0.0390(8)
O3 0.0686(8) 0.0528(7) 0.0512(7) 0.0137(6) 0.0256(6) 0.0134(6)
C1' 0.0473(9) 0.0397(8) 0.0483(9) 0.0018(7) 0.0049(7) 0.0098(7)
C2' 0.0661(12) 0.0580(11) 0.0650(12) 0.0030(9) 0.0088(10) 0.0273(10)
C3' 0.0761(14) 0.0521(11) 0.0760(14) 0.0048(10) -0.0060(11) 0.0284(10)
C4' 0.0718(13) 0.0512(11) 0.0638(12) 0.0162(9) -0.0058(10) 0.0133(10)
C5' 0.0600(11) 0.0540(11) 0.0515(10) 0.0143(8) 0.0069(9) 0.0091(9)
C6' 0.0455(9) 0.0392(8) 0.0449(9) 0.0067(7) 0.0057(7) 0.0067(7)
C7' 0.0528(10) 0.0498(10) 0.0437(9) 0.0116(8) 0.0180(8) 0.0126(8)
C8' 0.0395(8) 0.0459(9) 0.0363(8) 0.0035(7) 0.0076(6) 0.0089(7)
C9' 0.0558(10) 0.0648(11) 0.0379(9) 0.0064(8) 0.0138(8) 0.0238(9)
C10' 0.0589(11) 0.0709(12) 0.0471(10) -0.0012(9) 0.0136(8) 0.0302(10)
C11' 0.0597(11) 0.0658(12) 0.0514(10) 0.0081(9) 0.0103(9) 0.0320(10)
C12' 0.0585(11) 0.0613(11) 0.0441(9) 0.0113(8) 0.0077(8) 0.0253(9)
C13' 0.0491(10) 0.0469(9) 0.0514(10) -0.0005(8) 0.0107(8) 0.0064(8)
C14' 0.0557(11) 0.0553(11) 0.0468(10) -0.0015(8) 0.0111(8) 0.0114(9)
C15' 0.0500(10) 0.0458(9) 0.0570(11) -0.0005(8) 0.0095(8) 0.0072(8)
C16' 0.0532(11) 0.0513(10) 0.0635(12) 0.0073(9) 0.0178(9) 0.0062(8)
N1' 0.0488(8) 0.0495(8) 0.0368(7) 0.0059(6) 0.0141(6) 0.0182(6)
N2' 0.0438(7) 0.0483(8) 0.0360(7) 0.0029(6) 0.0096(6) 0.0134(6)
N3' 0.0453(7) 0.0411(7) 0.0447(8) 0.0022(6) 0.0126(6) 0.0117(6)
O1' 0.1123(13) 0.1007(12) 0.0603(9) 0.0399(9) 0.0508(9) 0.0625(10)
O2' 0.0670(8) 0.0655(8) 0.0418(7) 0.0097(6) 0.0232(6) 0.0318(7)
O3' 0.0579(8) 0.0618(8) 0.0497(7) 0.0059(6) 0.0207(6) 0.0149(6)

loop_
_atom_type_symbol
_atom_type_description
_atom_type_scat_dispersion_real
_atom_type_scat_dispersion_imag
_atom_type_scat_source
C C 0.0181 0.0091 'International Tables Vol C Tables 4.2.6.8 and 6.1.1.4'
H H 0.0000 0.0000 'International Tables Vol C Tables 4.2.6.8 and 6.1.1.4'
N N 0.0311 0.0180 'International Tables Vol C Tables 4.2.6.8 and 6.1.1.4'
O O 0.0492 0.0322 'International Tables Vol C Tables 4.2.6.8 and 6.1.1.4'

loop_
_geom_angle_atom_site_label_1
_geom_angle_atom_site_label_2
_geom_angle_atom_site_label_3
_geom_angle
C2 C1 C6 118.52(15)
C2 C1 N3 121.20(15)
C6 C1 N3 120.28(14)
C1 C2 H2 119.3
C3 C2 C1 121.35(18)
C3 C2 H2 119.3
C2 C3 H3 120.0
C4 C3 C2 120.01(18)
C4 C3 H3 120.0
C3 C4 H4 120.2
C3 C4 C5 119.61(17)
C5 C4 H4 120.2
C4 C5 H5 119.3
C4 C5 C6 121.47(18)
C6 C5 H5 119.3
C1 C6 C7 126.17(15)
C5 C6 C1 119.02(16)
C5 C6 C7 114.79(15)
N1 C7 C6 116.58(14)
O1 C7 C6 121.13(16)
O1 C7 N1 122.26(17)
N1 C8 C9 127.92(15)
N2 C8 C9 119.36(16)
N2 C8 N1 112.71(14)
C8 C9 H9 120.0
C10 C9 C8 119.90(17)
C10 C9 H9 120.0
C9 C10 H10 120.1
C11 C10 C9 119.83(17)
C11 C10 H10 120.1
C10 C11 H11 120.3
C12 C11 C10 119.44(17)
C12 C11 H11 120.3
C11 C12 H12 119.4
N2 C12 C11 121.23(17)
N2 C12 H12 119.4
H13C C13 H13D 108.2
C14 C13 H13C 109.7
C14 C13 H13D 109.7
N3 C13 H13C 109.7
N3 C13 H13D 109.7
N3 C13 C14 109.92(14)
C13 C14 H14C 109.3
C13 C14 H14D 109.3
H14C C14 H14D 108.0
O3 C14 C13 111.60(14)
O3 C14 H14C 109.3
O3 C14 H14D 109.3
H15C C15 H15D 108.3
C16 C15 H15C 109.9
C16 C15 H15D 109.9
N3 C15 H15C 109.9
N3 C15 H15D 109.9
N3 C15 C16 108.91(14)
C15 C16 H16C 109.4
C15 C16 H16D 109.4
H16C C16 H16D 108.0
O3 C16 C15 111.27(15)
O3 C16 H16C 109.4
O3 C16 H16D 109.4
C7 N1 C8 127.32(14)
C7 N1 H1 116.3
C8 N1 H1 116.3
C12 N2 C8 120.23(15)
O2 N2 C8 118.84(14)
O2 N2 C12 120.92(14)
C1 N3 C13 113.17(13)
C1 N3 C15 116.31(13)
C15 N3 C13 108.67(13)
C14 O3 C16 110.20(12)
C2' C1' C6' 118.75(17)
C2' C1' N3' 120.04(16)
C6' C1' N3' 121.21(15)
C1' C2' H2' 119.2
C3' C2' C1' 121.51(19)
C3' C2' H2' 119.2
C2' C3' H3' 120.0
C2' C3' C4' 120.05(19)
C4' C3' H3' 120.0
C3' C4' H4' 120.3
C5' C4' C3' 119.36(19)
C5' C4' H4' 120.3
C4' C5' H5' 119.2
C4' C5' C6' 121.67(19)
C6' C5' H5' 119.2
C1' C6' C7' 126.87(15)
C5' C6' C1' 118.64(16)
C5' C6' C7' 114.49(16)
N1' C7' C6' 117.07(14)
O1' C7' C6' 120.38(16)
O1' C7' N1' 122.54(17)
N1' C8' C9' 128.42(15)
N2' C8' C9' 118.89(15)
N2' C8' N1' 112.68(13)
C8' C9' H9' 119.9
C10' C9' C8' 120.15(16)
C10' C9' H9' 119.9
C9' C10' H10' 120.1
C9' C10' C11' 119.83(17)
C11' C10' H10' 120.1
C10' C11' H11' 120.2
C12' C11' C10' 119.62(17)
C12' C11' H11' 120.2
C11' C12' H12' 119.7
N2' C12' C11' 120.64(16)
N2' C12' H12' 119.7
H13A C13' H13B 108.2
C14' C13' H13A 109.8
C14' C13' H13B 109.8
N3' C13' H13A 109.8
N3' C13' H13B 109.8
N3' C13' C14' 109.53(14)
C13' C14' H14A 109.2
C13' C14' H14B 109.2
H14A C14' H14B 107.9
O3' C14' C13' 111.93(15)
O3' C14' H14A 109.2
O3' C14' H14B 109.2
H15A C15' H15B 108.2
C16' C15' H15A 109.7
C16' C15' H15B 109.7
N3' C15' H15A 109.7
N3' C15' H15B 109.7
N3' C15' C16' 109.70(15)
C15' C16' H16A 109.3
C15' C16' H16B 109.3
H16A C16' H16B 107.9
O3' C16' C15' 111.67(15)
O3' C16' H16A 109.3
O3' C16' H16B 109.3
C7' N1' C8' 126.14(14)
C7' N1' H1' 116.9
C8' N1' H1' 116.9
C12' N2' C8' 120.88(14)
O2' N2' C8' 118.90(13)
O2' N2' C12' 120.21(14)
C1' N3' C13' 112.48(13)
C1' N3' C15' 112.67(14)
C15' N3' C13' 108.39(13)
C14' O3' C16' 110.39(13)

loop_
_geom_bond_atom_site_label_1
_geom_bond_atom_site_label_2
_geom_bond_distance
C1 C2 1.390(2)
C1 C6 1.409(2)
C1 N3 1.428(2)
C2 H2 0.9300
C2 C3 1.384(3)
C3 H3 0.9300
C3 C4 1.376(3)
C4 H4 0.9300
C4 C5 1.376(3)
C5 H5 0.9300
C5 C6 1.393(2)
C6 C7 1.503(2)
C7 N1 1.360(2)
C7 O1 1.215(2)
C8 C9 1.382(2)
C8 N1 1.380(2)
C8 N2 1.372(2)
C9 H9 0.9300
C9 C10 1.377(3)
C10 H10 0.9300
C10 C11 1.377(3)
C11 H11 0.9300
C11 C12 1.363(3)
C12 H12 0.9300
C12 N2 1.353(2)
C13 H13C 0.9700
C13 H13D 0.9700
C13 C14 1.512(2)
C13 N3 1.473(2)
C14 H14C 0.9700
C14 H14D 0.9700
C14 O3 1.422(2)
C15 H15C 0.9700
C15 H15D 0.9700
C15 C16 1.505(2)
C15 N3 1.465(2)
C16 H16C 0.9700
C16 H16D 0.9700
C16 O3 1.423(2)
N1 H1 0.8600
N2 O2 1.3070(18)
C1' C2' 1.389(3)
C1' C6' 1.407(2)
C1' N3' 1.444(2)
C2' H2' 0.9300
C2' C3' 1.376(3)
C3' H3' 0.9300
C3' C4' 1.381(3)
C4' H4' 0.9300
C4' C5' 1.375(3)
C5' H5' 0.9300
C5' C6' 1.397(2)
C6' C7' 1.507(2)
C7' N1' 1.361(2)
C7' O1' 1.213(2)
C8' C9' 1.385(2)
C8' N1' 1.380(2)
C8' N2' 1.370(2)
C9' H9' 0.9300
C9' C10' 1.374(3)
C10' H10' 0.9300
C10' C11' 1.376(3)
C11' H11' 0.9300
C11' C12' 1.367(2)
C12' H12' 0.9300
C12' N2' 1.354(2)
C13' H13A 0.9700
C13' H13B 0.9700
C13' C14' 1.510(2)
C13' N3' 1.480(2)
C14' H14A 0.9700
C14' H14B 0.9700
C14' O3' 1.422(2)
C15' H15A 0.9700
C15' H15B 0.9700
C15' C16' 1.510(3)
C15' N3' 1.473(2)
C16' H16A 0.9700
C16' H16B 0.9700
C16' O3' 1.426(2)
N1' H1' 0.8600
N2' O2' 1.3099(17)

loop_
_geom_hbond_atom_site_label_D
_geom_hbond_atom_site_label_H
_geom_hbond_atom_site_label_A
_geom_hbond_distance_DH
_geom_hbond_distance_HA
_geom_hbond_distance_DA
_geom_hbond_angle_DHA
N1 H1 N3 0.86 2.15 2.7839(19) 130.2
N1' H1' N3' 0.86 2.02 2.7371(19) 140.8

loop_
_geom_torsion_atom_site_label_1
_geom_torsion_atom_site_label_2
_geom_torsion_atom_site_label_3
_geom_torsion_atom_site_label_4
_geom_torsion
C1 C2 C3 C4 -0.5(3)
C1 C6 C7 N1 24.2(3)
C1 C6 C7 O1 -157.60(19)
C2 C1 C6 C5 1.3(3)
C2 C1 C6 C7 -177.07(17)
C2 C1 N3 C13 -102.29(19)
C2 C1 N3 C15 24.6(2)
C2 C3 C4 C5 0.3(3)
C3 C4 C5 C6 0.7(3)
C4 C5 C6 C1 -1.5(3)
C4 C5 C6 C7 177.05(17)
C5 C6 C7 N1 -154.23(16)
C5 C6 C7 O1 24.0(3)
C6 C1 C2 C3 -0.3(3)
C6 C1 N3 C13 77.16(19)
C6 C1 N3 C15 -155.97(15)
C6 C7 N1 C8 178.05(15)
C8 C9 C10 C11 0.4(3)
C9 C8 N1 C7 -4.8(3)
C9 C8 N2 C12 1.3(2)
C9 C8 N2 O2 -179.70(15)
C9 C10 C11 C12 0.6(3)
C10 C11 C12 N2 -0.7(3)
C11 C12 N2 C8 -0.3(3)
C11 C12 N2 O2 -179.25(16)
C13 C14 O3 C16 57.0(2)
C14 C13 N3 C1 -171.55(14)
C14 C13 N3 C15 57.65(18)
C15 C16 O3 C14 -59.02(19)
C16 C15 N3 C1 171.73(14)
C16 C15 N3 C13 -59.19(18)
N1 C8 C9 C10 178.10(17)
N1 C8 N2 C12 -178.26(15)
N1 C8 N2 O2 0.7(2)
N2 C8 C9 C10 -1.4(3)
N2 C8 N1 C7 174.76(16)
N3 C1 C2 C3 179.12(17)
N3 C1 C6 C5 -178.15(16)
N3 C1 C6 C7 3.5(3)
N3 C13 C14 O3 -56.97(19)
N3 C15 C16 O3 60.66(18)
O1 C7 N1 C8 -0.1(3)
C1' C2' C3' C4' -0.4(3)
C1' C6' C7' N1' -4.3(3)
C1' C6' C7' O1' 175.27(19)
C2' C1' C6' C5' 1.3(3)
C2' C1' C6' C7' -177.84(17)
C2' C1' N3' C13' -60.1(2)
C2' C1' N3' C15' 62.8(2)
C2' C3' C4' C5' 1.3(3)
C3' C4' C5' C6' -0.9(3)
C4' C5' C6' C1' -0.4(3)
C4' C5' C6' C7' 178.87(17)
C5' C6' C7' N1' 176.55(15)
C5' C6' C7' O1' -3.9(3)
C6' C1' C2' C3' -1.0(3)
C6' C1' N3' C13' 119.84(17)
C6' C1' N3' C15' -117.29(17)
C6' C7' N1' C8' 175.23(15)
C8' C9' C10' C11' -0.4(3)
C9' C8' N1' C7' -0.6(3)
C9' C8' N2' C12' 0.0(2)
C9' C8' N2' O2' -178.84(15)
C9' C10' C11' C12' 0.1(3)
C10' C11' C12' N2' 0.3(3)
C11' C12' N2' C8' -0.3(3)
C11' C12' N2' O2' 178.53(17)
C13' C14' O3' C16' 57.27(19)
C14' C13' N3' C1' -176.73(14)
C14' C13' N3' C15' 58.02(18)
C15' C16' O3' C14' -57.30(19)
C16' C15' N3' C1' 176.57(14)
C16' C15' N3' C13' -58.30(18)
N1' C8' C9' C10' -178.31(17)
N1' C8' N2' C12' 178.83(15)
N1' C8' N2' O2' 0.0(2)
N2' C8' C9' C10' 0.3(3)
N2' C8' N1' C7' -179.28(15)
N3' C1' C2' C3' 178.96(17)
N3' C1' C6' C5' -178.60(15)
N3' C1' C6' C7' 2.2(3)
N3' C13' C14' O3' -58.34(19)
N3' C15' C16' O3' 58.68(19)
O1' C7' N1' C8' -4.3(3)
